data_4319930
loop_
_publ_author_name
'Shao-Liang Zheng'
'Ming-Liang Tong'
'Ruo-Wen Fu'
'Xiao-Ming Chen'
'Seik-Weng Ng'

_publ_contact_author
;
      Chen, Xiao-Ming
      School of Chemistry and Chemical Engineering
      Zhongshan University
      Guangzhou, 510275
      P. R. China
;
_publ_contact_author_email cescxm@zsu.edu.cn
_publ_contact_author_fax '86 20 84112245'
_publ_contact_author_phone 86-20-84113986
_publ_section_title
;
 Toward Designed Assembly of Microporous Coordination Networks Constructed
 from Silver(I)-Hexamethylenetetramine Layers
;
_journal_name_full 'Inorganic Chemistry'
_journal_page_first 3562
_journal_page_last 3569
_journal_paper_doi 10.1021/ic001237z
_journal_volume 40
_journal_year 2001
_chemical_formula_sum 'C16 H34 Ag2 N8 O8'
_chemical_formula_weight 682.25
_chemical_name_systematic
;
 ?
;
_space_group_IT_number 60
_symmetry_cell_setting orthorhombic
_symmetry_space_group_name_Hall '-P 2n 2ab'
_symmetry_space_group_name_H-M 'P b c n'
_atom_sites_solution_hydrogens geom
_atom_sites_solution_primary direct
_atom_sites_solution_secondary difmap
_audit_creation_method SHELXL-97
_cell_angle_alpha 90.00
_cell_angle_beta 90.00
_cell_angle_gamma 90.00
_cell_formula_units_Z 4
_cell_length_a 17.228(8)
_cell_length_b 11.979(4)
_cell_length_c 11.177(5)
_cell_measurement_reflns_used 25
_cell_measurement_temperature 293(2)
_cell_measurement_theta_max 15
_cell_measurement_theta_min 7.5
_cell_volume 2306.6(17)
_computing_cell_refinement 'SHELXTL-Plus (Sheldrick, 1990)'
_computing_data_collection 'SHELXTL-Plus (Sheldrick, 1990)'
_computing_data_reduction 'SHELXTL-Plus (Sheldrick, 1990)'
_computing_molecular_graphics 'SHELXTL V. 5.0 (Sheldrick, 1995)'
_computing_publication_material 'SHELXL-97 (Sheldrick, 1997)'
_computing_structure_refinement 'SHELXL-97 (Sheldrick, 1997)'
_computing_structure_solution 'SHELXS-97 (Sheldrick, 1997)'
_diffrn_ambient_temperature 293(2)
_diffrn_measured_fraction_theta_full 0.884
_diffrn_measured_fraction_theta_max 0.884
_diffrn_measurement_device_type 'Siemens R3m'
_diffrn_measurement_method '\w scan'
_diffrn_radiation_monochromator graphite
_diffrn_radiation_source 'fine-focus sealed tube'
_diffrn_radiation_type MoK\a
_diffrn_radiation_wavelength 0.71073
_diffrn_reflns_av_R_equivalents 0.0277
_diffrn_reflns_av_sigmaI/netI 0.0632
_diffrn_reflns_limit_h_max 22
_diffrn_reflns_limit_h_min -1
_diffrn_reflns_limit_k_max 0
_diffrn_reflns_limit_k_min -15
_diffrn_reflns_limit_l_max 14
_diffrn_reflns_limit_l_min 0
_diffrn_reflns_number 2842
_diffrn_reflns_theta_full 27.55
_diffrn_reflns_theta_max 27.55
_diffrn_reflns_theta_min 2.07
_diffrn_standards_decay_% none
_diffrn_standards_interval_count 200
_diffrn_standards_number 2
_exptl_absorpt_coefficient_mu 1.759
_exptl_absorpt_correction_T_max 0.692
_exptl_absorpt_correction_T_min 0.516
_exptl_absorpt_correction_type semi-empirical
_exptl_absorpt_process_details '\y-scans (North et al., 1968)'
_exptl_crystal_colour colorless
_exptl_crystal_density_diffrn 1.965
_exptl_crystal_density_method 'not measured'
_exptl_crystal_description needle
_exptl_crystal_F_000 1376
_exptl_crystal_size_max 0.32
_exptl_crystal_size_mid 0.20
_exptl_crystal_size_min 0.16
_refine_diff_density_max 0.679
_refine_diff_density_min -0.914
_refine_diff_density_rms 0.143
_refine_ls_extinction_coef 0.0027(3)
_refine_ls_extinction_expression Fc^*^=kFc[1+0.001xFc^2^\l^3^/sin(2\q)]^-1/4^
_refine_ls_extinction_method SHELXL
_refine_ls_goodness_of_fit_ref 0.988
_refine_ls_hydrogen_treatment mixed
_refine_ls_matrix_type full
_refine_ls_number_parameters 155
_refine_ls_number_reflns 2664
_refine_ls_number_restraints 0
_refine_ls_restrained_S_all 0.988
_refine_ls_R_factor_all 0.0935
_refine_ls_R_factor_gt 0.0499
_refine_ls_shift/su_max 0.000
_refine_ls_shift/su_mean 0.000
_refine_ls_structure_factor_coef Fsqd
_refine_ls_weighting_details 'w=1/[\s^2^(Fo^2^)+(0.0682P)^2^+0.0000P] where P=(Fo^2^+2Fc^2^)/3'
_refine_ls_weighting_scheme calc
_refine_ls_wR_factor_gt 0.1176
_refine_ls_wR_factor_ref 0.1362
_reflns_number_gt 1671
_reflns_number_total 2664
_reflns_threshold_expression >2sigma(I)
_cod_data_source_file ic001237z_8.cif
_cod_data_source_block complex7
_cod_depositor_comments
;
The following automatic conversions were performed:

'_refine_ls_weighting_scheme' value 'calc
w=1/[\s^2^(Fo^2^)+(0.0682P)^2^+0.0000P] where P=(Fo^2^+2Fc^2^)/3' was
changed to 'calc'. New tag '_refine_ls_weighting_details' was
created. The value of the new tag was set to
'w=1/[\s^2^(Fo^2^)+(0.0682P)^2^+0.0000P] where P=(Fo^2^+2Fc^2^)/3'.

Automatic conversion script
Id: cif_fix_values 3143 2015-03-26 13:38:13Z robertas 
;
_cod_database_code 4319930

loop_
_symmetry_equiv_pos_as_xyz
'x, y, z'
'-x+1/2, -y+1/2, z+1/2'
'-x, y, -z+1/2'
'x+1/2, -y+1/2, -z'
'-x, -y, -z'
'x-1/2, y-1/2, -z-1/2'
'x, -y, z-1/2'
'-x-1/2, y-1/2, z'

loop_
_atom_site_label
_atom_site_type_symbol
_atom_site_fract_x
_atom_site_fract_y
_atom_site_fract_z
_atom_site_U_iso_or_equiv
_atom_site_adp_type
_atom_site_occupancy
_atom_site_calc_flag
_atom_site_refinement_flags
_atom_site_disorder_assembly
_atom_site_disorder_group
Ag1 Ag 0.24065(3) 0.10191(4) 0.20197(4) 0.0330(2) Uani 1 d . . .
O1 O 0.1151(3) 0.1130(4) 0.0791(5) 0.0535(14) Uani 1 d . . .
O2 O 0.1207(4) -0.0418(6) 0.1790(6) 0.096(3) Uani 1 d . . .
N1 N 0.3055(3) -0.0428(4) 0.3084(4) 0.0249(10) Uani 1 d . . .
N2 N 0.3078(3) -0.2474(4) 0.3264(4) 0.0256(11) Uani 1 d . . .
N4 N 0.4192(3) -0.1386(4) 0.3904(4) 0.0306(12) Uani 1 d . . .
N3 N 0.2995(3) -0.1312(4) 0.5072(4) 0.0255(11) Uani 1 d . . .
C1 C 0.3918(4) -0.0436(5) 0.3174(5) 0.0305(14) Uani 1 d . . .
H1A H 0.4092 0.0250 0.3527 0.080 Uiso 1 d R . .
H1B H 0.4137 -0.0489 0.2387 0.080 Uiso 1 d R . .
C2 C 0.2817(4) -0.1500(5) 0.2553(5) 0.0261(13) Uani 1 d . . .
H2A H 0.3033 -0.1556 0.1764 0.080 Uiso 1 d R . .
H2B H 0.2262 -0.1518 0.2479 0.080 Uiso 1 d R . .
C3 C 0.3928(4) -0.2435(5) 0.3351(5) 0.0299(14) Uani 1 d . . .
H3A H 0.4151 -0.2508 0.2567 0.080 Uiso 1 d R . .
H3B H 0.4103 -0.3053 0.3827 0.080 Uiso 1 d R . .
C4 C 0.2733(4) -0.0376(5) 0.4315(5) 0.0304(14) Uani 1 d . . .
H4A H 0.2177 -0.0382 0.4276 0.080 Uiso 1 d R . .
H4B H 0.2890 0.0312 0.4682 0.080 Uiso 1 d R . .
C5 C 0.2750(4) -0.2371(5) 0.4479(5) 0.0263(13) Uani 1 d . . .
H5A H 0.2918 -0.2993 0.4955 0.080 Uiso 1 d R . .
H5B H 0.2194 -0.2389 0.4435 0.080 Uiso 1 d R . .
C6 C 0.3859(4) -0.1293(5) 0.5109(5) 0.0360(16) Uani 1 d . . .
H6A H 0.4032 -0.0617 0.5484 0.080 Uiso 1 d R . .
H6B H 0.4036 -0.1911 0.5582 0.080 Uiso 1 d R . .
C7 C 0.0889(4) 0.0196(7) 0.1064(7) 0.0441(18) Uani 1 d . . .
C8 C 0.0143(4) -0.0205(6) 0.0485(6) 0.0413(17) Uani 1 d . . .
H8A H -0.0136 -0.0798 0.0871 0.080 Uiso 1 d R . .
O1W O 0.5771(3) -0.1747(5) 0.4804(5) 0.0597(16) Uani 1 d . . .
H1WA H 0.5360 -0.1524 0.4374 0.120 Uiso 1 d R . .
H1WB H 0.5469 -0.1843 0.5468 0.120 Uiso 1 d R . .
O2W O 0.5927(5) -0.2457(6) 0.7313(5) 0.097(2) Uani 1 d . . .
H2WA H 0.5905 -0.3244 0.7551 0.120 Uiso 1 d R . .
H2WB H 0.5388 -0.2358 0.7237 0.120 Uiso 1 d R . .

loop_
_atom_site_aniso_label
_atom_site_aniso_U_11
_atom_site_aniso_U_22
_atom_site_aniso_U_33
_atom_site_aniso_U_23
_atom_site_aniso_U_13
_atom_site_aniso_U_12
Ag1 0.0449(3) 0.0284(3) 0.0255(2) 0.0017(2) -0.0021(2) 0.0050(2)
O1 0.043(3) 0.060(3) 0.058(3) -0.008(3) -0.007(3) -0.007(3)
O2 0.074(5) 0.085(5) 0.129(6) 0.033(5) -0.061(5) -0.004(4)
N1 0.033(3) 0.023(2) 0.019(2) 0.002(2) 0.001(2) 0.000(2)
N2 0.027(3) 0.026(3) 0.024(2) 0.002(2) 0.004(2) 0.002(2)
N4 0.033(3) 0.032(3) 0.027(3) 0.000(2) -0.005(2) -0.005(2)
N3 0.030(3) 0.026(3) 0.020(2) -0.001(2) 0.000(2) 0.003(2)
C1 0.033(3) 0.029(3) 0.030(3) 0.004(3) 0.003(3) -0.005(3)
C2 0.035(3) 0.026(3) 0.017(2) 0.000(2) -0.003(3) 0.002(3)
C3 0.035(4) 0.028(3) 0.027(3) -0.005(3) -0.003(3) 0.008(3)
C4 0.044(4) 0.024(3) 0.023(3) 0.004(2) 0.003(3) 0.004(3)
C5 0.036(4) 0.023(3) 0.019(3) 0.003(2) 0.002(3) -0.002(3)
C6 0.046(4) 0.037(4) 0.025(3) 0.001(3) -0.009(3) -0.004(3)
C7 0.037(4) 0.055(5) 0.040(4) -0.004(4) -0.004(3) 0.009(4)
C8 0.033(4) 0.043(4) 0.048(4) 0.002(3) -0.007(3) -0.006(3)
O1W 0.039(3) 0.086(4) 0.053(3) -0.017(3) -0.004(3) 0.000(3)
O2W 0.145(7) 0.084(5) 0.063(4) -0.010(4) -0.007(5) -0.002(5)

loop_
_atom_type_symbol
_atom_type_description
_atom_type_scat_dispersion_real
_atom_type_scat_dispersion_imag
_atom_type_scat_source
C C 0.0033 0.0016 'International Tables Vol C Tables 4.2.6.8 and 6.1.1.4'
H H 0.0000 0.0000 'International Tables Vol C Tables 4.2.6.8 and 6.1.1.4'
N N 0.0061 0.0033 'International Tables Vol C Tables 4.2.6.8 and 6.1.1.4'
O O 0.0106 0.0060 'International Tables Vol C Tables 4.2.6.8 and 6.1.1.4'
Ag Ag -0.8971 1.1015 'International Tables Vol C Tables 4.2.6.8 and 6.1.1.4'

loop_
_geom_angle_atom_site_label_1
_geom_angle_atom_site_label_2
_geom_angle_atom_site_label_3
_geom_angle
_geom_angle_site_symmetry_1
_geom_angle_site_symmetry_3
_geom_angle_publ_flag
N1 Ag1 N3 110.96(16) . 7 ?
N1 Ag1 N2 114.60(16) . 8_665 ?
N3 Ag1 N2 123.38(16) 7 8_665 ?
N1 Ag1 O1 134.49(17) . . ?
N3 Ag1 O1 82.21(17) 7 . ?
N2 Ag1 O1 88.77(16) 8_665 . ?
C7 O1 Ag1 97.3(4) . . ?
C2 N1 C4 107.8(5) . . ?
C2 N1 C1 107.4(5) . . ?
C4 N1 C1 108.1(5) . . ?
C2 N1 Ag1 107.6(3) . . ?
C4 N1 Ag1 105.0(3) . . ?
C1 N1 Ag1 120.5(4) . . ?
C3 N2 C5 108.5(4) . . ?
C3 N2 C2 108.3(5) . . ?
C5 N2 C2 108.2(4) . . ?
C3 N2 Ag1 113.8(4) . 8_655 ?
C5 N2 Ag1 117.3(4) . 8_655 ?
C2 N2 Ag1 100.0(3) . 8_655 ?
C6 N4 C3 109.2(5) . . ?
C6 N4 C1 108.9(5) . . ?
C3 N4 C1 109.1(5) . . ?
C6 N4 O1W 93.4(4) . . ?
C3 N4 O1W 107.7(4) . . ?
C1 N4 O1W 126.8(4) . . ?
C4 N3 C6 108.0(5) . . ?
C4 N3 C5 107.8(4) . . ?
C6 N3 C5 107.9(5) . . ?
C4 N3 Ag1 106.1(3) . 7_556 ?
C6 N3 Ag1 113.0(4) . 7_556 ?
C5 N3 Ag1 113.8(3) . 7_556 ?
N4 C1 N1 111.2(5) . . ?
N1 C2 N2 112.7(5) . . ?
N2 C3 N4 111.2(5) . . ?
N3 C4 N1 112.7(5) . . ?
N2 C5 N3 111.8(5) . . ?
N4 C6 N3 111.3(5) . . ?
O2 C7 O1 122.8(7) . . ?
O2 C7 C8 118.1(7) . . ?
O1 C7 C8 119.1(6) . . ?
C8 C8 C7 124.2(8) 5 . ?
N4 O1W O2W 117.0(3) . . ?
O2 O2W O1W 128.6(3) 4_546 . ?

loop_
_geom_bond_atom_site_label_1
_geom_bond_atom_site_label_2
_geom_bond_distance
_geom_bond_site_symmetry_2
_geom_bond_publ_flag
Ag1 N1 2.380(5) . ?
Ag1 N3 2.427(5) 7 ?
Ag1 N2 2.427(5) 8_665 ?
Ag1 O1 2.566(5) . ?
O1 C7 1.244(8) . ?
O2 C7 1.225(8) . ?
N1 C2 1.473(7) . ?
N1 C4 1.484(7) . ?
N1 C1 1.490(8) . ?
N2 C3 1.469(8) . ?
N2 C5 1.475(7) . ?
N2 C2 1.481(7) . ?
N2 Ag1 2.427(5) 8_655 ?
N4 C6 1.468(8) . ?
N4 C3 1.473(7) . ?
N4 C1 1.477(7) . ?
N4 O1W 2.934(7) . ?
N3 C4 1.475(7) . ?
N3 C6 1.489(8) . ?
N3 C5 1.492(7) . ?
N3 Ag1 2.427(5) 7_556 ?
C7 C8 1.518(9) . ?
C8 C8 1.289(12) 5 ?
O1W O2W 2.942(9) . ?
O2W O2 2.778(10) 4_546 ?
